data_4310200
loop_
_publ_author_name
'Hiromi Araki'
'Kiyoshi Tsuge'
'Yoichi Sasaki'
'Shoji Ishizaka'
'Noboru Kitamura'

_publ_section_title
;
Luminescence Ranging from Red to Blue: A Series of Copper(I)-Halide
Complexes Having Rhombic {Cu2(\m-X)2} (X = Br and I) Units
with N-Heteroaromatic Ligands
;
_journal_name_full 'Inorganic Chemistry'
_journal_page_first 9667
_journal_page_last 9675
_journal_paper_doi 10.1021/ic0510359
_journal_volume 44
_journal_year 2005
_chemical_formula_moiety 'C46 H38 Br2 Cu2 N2 P2 '
_chemical_formula_sum 'C46 H38 Br2 Cu2 N2 P2'
_chemical_formula_weight 967.67
_space_group_IT_number 2
_symmetry_cell_setting triclinic
_symmetry_Int_Tables_number 2
_symmetry_space_group_name_Hall '-P 1'
_symmetry_space_group_name_H-M 'P -1'
_cell_angle_alpha 71.75(1)
_cell_angle_beta 66.70(1)
_cell_angle_gamma 86.09(2)
_cell_formula_units_Z 1
_cell_length_a 9.078(3)
_cell_length_b 9.282(3)
_cell_length_c 13.677(3)
_cell_measurement_reflns_used 3365
_cell_measurement_temperature 153.1
_cell_measurement_theta_max 27.5
_cell_measurement_theta_min 3.0
_cell_volume 1003.2(5)
_computing_cell_refinement CRYSTALCLEAR
_computing_data_collection CRYSTALCLEAR
_computing_data_reduction 'teXsan Ver. 1.11'
_computing_publication_material 'teXsan Ver. 1.11'
_computing_structure_refinement 'teXsan Ver. 1.10'
_computing_structure_solution MULTAN88
_diffrn_ambient_temperature 153.1500
_diffrn_detector_area_resol_mean 14.6199
_diffrn_measured_fraction_theta_full 88.9000
_diffrn_measured_fraction_theta_max 27.4835
_diffrn_measurement_details
;
scan:
    Number of images: 360
               Slice: -76.0000 - 104.0000
         Image width: 0.5000
            Exp time: 60.0000
       Rotation axis: Omega
               Omega: 0.0000
                 Chi: 45.0000
                 Phi: 0.0000
                 XTD: 40.6845
              2theta: 14.0309
scan:
    Number of images: 120
               Slice: -16.0000 - 44.0000
         Image width: 0.5000
            Exp time: 60.0000
       Rotation axis: Omega
               Omega: 0.0000
                 Chi: 45.0000
                 Phi: 90.0000
                 XTD: 40.6845
              2theta: 14.0309
;
_diffrn_measurement_device
;
Mercury CCD (2x2 bin mode)
;
_diffrn_measurement_device_details
;
AFC8: Eulerian 3-circle
;
_diffrn_measurement_method dtintegrate.ref
_diffrn_radiation_detector CCD
_diffrn_radiation_monochromator 'Graphite Monochromator'
_diffrn_radiation_source 'Sealed Tube'
_diffrn_radiation_type 'Mo K\a'
_diffrn_radiation_wavelength 0.7107
_diffrn_reflns_av_R_equivalents 0.0190
_diffrn_reflns_limit_h_max 11
_diffrn_reflns_limit_h_min -11
_diffrn_reflns_limit_k_max 12
_diffrn_reflns_limit_k_min -10
_diffrn_reflns_limit_l_max 16
_diffrn_reflns_limit_l_min -17
_diffrn_reflns_number 6057
_diffrn_reflns_reduction_process 'Lp corrections applied'
_diffrn_reflns_theta_full 27.4835
_diffrn_reflns_theta_max 27.4835
_diffrn_reflns_theta_min 3.0357
_diffrn_source_current 50.0000
_diffrn_source_power 2.5000
_diffrn_source_voltage 50.0000
_exptl_absorpt_coefficient_mu 3.174
_exptl_absorpt_correction_T_max 1.0000
_exptl_absorpt_correction_T_min 0.7632
_exptl_absorpt_correction_type multi-scan
_exptl_crystal_colour yellow
_exptl_crystal_density_diffrn 1.602
_exptl_crystal_density_method 'not measured'
_exptl_crystal_description plate
_exptl_crystal_size_max 0.38
_exptl_crystal_size_mid 0.13
_exptl_crystal_size_min 0.02
_refine_diff_density_max 0.42
_refine_diff_density_min -0.40
_refine_ls_extinction_method none
_refine_ls_goodness_of_fit_ref 1.085
_refine_ls_hydrogen_treatment refall
_refine_ls_number_parameters 320
_refine_ls_number_reflns 3358
_refine_ls_R_factor_gt 0.0410
_refine_ls_shift/su_max 0.0000
_refine_ls_structure_factor_coef Fsqd
_refine_ls_weighting_details 'w = 1/[\s^2^(Fo^2^) + (0.05000(Max(Fo^2^,0) + 2Fc^2^)/3)^2^]'
_refine_ls_weighting_scheme calc
_refine_ls_wR_factor_ref 0.0858
_reflns_number_gt 3358
_reflns_number_total 4066
_reflns_threshold_expression F^2^>2.0\s(F^2^)
_cod_data_source_file ic0510359si20050926_085645_01.cif
_cod_data_source_block bpy_Br
_cod_depositor_comments
;
The following automatic conversions were performed:
'_exptl_absorpt_correction_type' value 'Multi-scan' changed to
'multi-scan' according to
'/home/saulius/struct/CIF-dictionaries/cif_core.dic' dictionary named
'cif_core.dic' version 2.4.1 from 2010-06-29.

Automatic conversion script
Id: cif_fix_enum 1527 2010-12-29 10:47:43Z saulius 
;
_cod_original_cell_volume 1003.1(5)
_cod_original_sg_symbol_H-M 'P -1 '
_cod_original_formula_sum 'C46 H38 Br2 Cu2 N2 P2 '
_cod_database_code 4310200
_diffrn_reflns_av_sigmai/deti 0.0463

loop_
_symmetry_equiv_pos_as_xyz
x,y,z
-x,-y,-z

loop_
_atom_site_label
_atom_site_type_symbol
_atom_site_fract_x
_atom_site_fract_y
_atom_site_fract_z
_atom_site_U_iso_or_equiv
_atom_site_adp_type
_atom_site_occupancy
_atom_site_d_flag
_atom_site_refinement_flags
_atom_site_disorder_assembly
_atom_site_disorder_group
Br(1) Br 0.10545(4) 0.10372(4) 0.06960(3) 0.01781(10) Uani 1.00 d . . .
Cu(1) Cu 0.15590(5) 0.01391(5) -0.10007(4) 0.0182(1) Uani 1.00 d . . .
P(1) P 0.2701(1) 0.2068(1) -0.25468(8) 0.0136(2) Uani 1.00 d . . .
N(1) N 0.2818(3) -0.1751(3) -0.0642(3) 0.0179(8) Uani 1.00 d . . .
C(1) C 0.2742(5) -0.2974(5) -0.0944(3) 0.023(1) Uani 1.00 d . . .
C(2) C 0.3571(5) -0.4243(5) -0.0722(4) 0.023(1) Uani 1.00 d . . .
C(3) C 0.4550(4) -0.4318(4) -0.0140(3) 0.0157(9) Uani 1.00 d . . .
C(4) C 0.4652(5) -0.3042(4) 0.0161(4) 0.024(1) Uani 1.00 d . . .
C(5) C 0.3776(5) -0.1803(5) -0.0101(4) 0.023(1) Uani 1.00 d . . .
C(6) C 0.3108(4) 0.1707(4) -0.3869(3) 0.0168(9) Uani 1.00 d . . .
C(7) C 0.1857(5) 0.0998(5) -0.3942(4) 0.030(1) Uani 1.00 d . . .
C(8) C 0.2082(7) 0.0767(7) -0.4942(5) 0.044(2) Uani 1.00 d . . .
C(9) C 0.3512(7) 0.1189(6) -0.5858(4) 0.039(1) Uani 1.00 d . . .
C(10) C 0.4762(6) 0.1852(5) -0.5785(4) 0.030(1) Uani 1.00 d . . .
C(11) C 0.4550(5) 0.2114(4) -0.4794(3) 0.022(1) Uani 1.00 d . . .
C(12) C 0.4694(4) 0.2647(4) -0.2723(3) 0.0155(9) Uani 1.00 d . . .
C(13) C 0.5295(5) 0.4142(5) -0.3091(3) 0.0203(10) Uani 1.00 d . . .
C(14) C 0.6834(5) 0.4488(5) -0.3223(4) 0.028(1) Uani 1.00 d . . .
C(15) C 0.7810(5) 0.3340(5) -0.2997(4) 0.031(1) Uani 1.00 d . . .
C(16) C 0.7235(5) 0.1838(5) -0.2634(4) 0.026(1) Uani 1.00 d . . .
C(17) C 0.5694(5) 0.1494(5) -0.2484(3) 0.020(1) Uani 1.00 d . . .
C(18) C 0.1698(4) 0.3862(4) -0.2720(3) 0.0155(9) Uani 1.00 d . . .
C(19) C 0.0697(5) 0.4223(5) -0.1766(3) 0.021(1) Uani 1.00 d . . .
C(20) C -0.0045(5) 0.5581(5) -0.1865(4) 0.027(1) Uani 1.00 d . . .
C(21) C 0.0177(5) 0.6590(5) -0.2905(4) 0.028(1) Uani 1.00 d . . .
C(22) C 0.1156(5) 0.6233(5) -0.3863(4) 0.026(1) Uani 1.00 d . . .
C(23) C 0.1924(5) 0.4880(4) -0.3772(3) 0.0211(10) Uani 1.00 d . . .
H(1) H 0.209(5) -0.285(5) -0.135(4) 0.03(1) Uiso 1.00 d . . .
H(2) H 0.344(6) -0.508(6) -0.099(4) 0.05(1) Uiso 1.00 d . . .
H(3) H 0.520(6) -0.305(5) 0.061(4) 0.04(1) Uiso 1.00 d . . .
H(4) H 0.379(5) -0.094(5) 0.015(4) 0.04(1) Uiso 1.00 d . . .
H(5) H 0.095(6) 0.069(6) -0.332(4) 0.05(1) Uiso 1.00 d . . .
H(6) H 0.132(7) 0.046(7) -0.500(5) 0.07(1) Uiso 1.00 d . . .
H(7) H 0.376(6) 0.107(6) -0.659(4) 0.05(1) Uiso 1.00 d . . .
H(8) H 0.576(5) 0.210(5) -0.636(4) 0.03(1) Uiso 1.00 d . . .
H(9) H 0.539(5) 0.252(5) -0.474(3) 0.018(9) Uiso 1.00 d . . .
H(10) H 0.468(5) 0.490(5) -0.324(3) 0.021(10) Uiso 1.00 d . . .
H(11) H 0.714(5) 0.545(5) -0.345(3) 0.019(9) Uiso 1.00 d . . .
H(12) H 0.885(5) 0.351(5) -0.309(4) 0.03(1) Uiso 1.00 d . . .
H(13) H 0.777(5) 0.111(5) -0.244(4) 0.03(1) Uiso 1.00 d . . .
H(14) H 0.527(5) 0.050(5) -0.223(3) 0.023(10) Uiso 1.00 d . . .
H(15) H 0.051(5) 0.352(5) -0.108(4) 0.025(10) Uiso 1.00 d . . .
H(16) H -0.070(5) 0.581(5) -0.125(4) 0.03(1) Uiso 1.00 d . . .
H(17) H -0.034(5) 0.754(5) -0.296(4) 0.03(1) Uiso 1.00 d . . .
H(18) H 0.138(5) 0.687(5) -0.452(4) 0.023(10) Uiso 1.00 d . . .
H(19) H 0.263(5) 0.474(5) -0.446(4) 0.023(10) Uiso 1.00 d . . .

loop_
_atom_site_aniso_label
_atom_site_aniso_U_11
_atom_site_aniso_U_22
_atom_site_aniso_U_33
_atom_site_aniso_U_12
_atom_site_aniso_U_13
_atom_site_aniso_U_23
Br(1) 0.0168(2) 0.0180(2) 0.0209(2) 0.0036(1) -0.0090(2) -0.0076(2)
Cu(1) 0.0174(2) 0.0141(2) 0.0196(3) 0.0027(2) -0.0064(2) -0.0024(2)
P(1) 0.0118(4) 0.0120(4) 0.0166(5) 0.0021(4) -0.0059(4) -0.0038(4)
N(1) 0.014(1) 0.018(2) 0.018(2) 0.002(1) -0.003(1) -0.005(1)
C(1) 0.022(2) 0.029(2) 0.028(2) 0.010(2) -0.016(2) -0.014(2)
C(2) 0.026(2) 0.023(2) 0.030(2) 0.010(2) -0.017(2) -0.015(2)
C(3) 0.014(2) 0.017(2) 0.016(2) 0.004(1) -0.007(1) -0.004(1)
C(4) 0.028(2) 0.018(2) 0.036(2) 0.007(2) -0.023(2) -0.011(2)
C(5) 0.031(2) 0.017(2) 0.029(2) 0.006(2) -0.021(2) -0.008(2)
C(6) 0.017(2) 0.015(2) 0.020(2) 0.005(1) -0.009(2) -0.007(1)
C(7) 0.023(2) 0.039(3) 0.037(3) 0.001(2) -0.014(2) -0.020(2)
C(8) 0.051(3) 0.050(3) 0.059(4) 0.008(3) -0.038(3) -0.032(3)
C(9) 0.066(3) 0.035(3) 0.030(3) 0.016(2) -0.027(3) -0.020(2)
C(10) 0.043(3) 0.022(2) 0.019(2) 0.009(2) -0.009(2) -0.005(2)
C(11) 0.025(2) 0.015(2) 0.023(2) 0.001(2) -0.008(2) -0.005(2)
C(12) 0.015(2) 0.018(2) 0.015(2) 0.003(1) -0.008(1) -0.005(1)
C(13) 0.016(2) 0.022(2) 0.023(2) 0.002(2) -0.009(2) -0.006(2)
C(14) 0.026(2) 0.021(2) 0.039(3) -0.006(2) -0.018(2) -0.003(2)
C(15) 0.016(2) 0.044(3) 0.033(3) -0.004(2) -0.013(2) -0.009(2)
C(16) 0.022(2) 0.030(2) 0.028(2) 0.009(2) -0.014(2) -0.007(2)
C(17) 0.021(2) 0.019(2) 0.020(2) 0.002(2) -0.009(2) -0.006(2)
C(18) 0.010(2) 0.014(2) 0.022(2) 0.002(1) -0.006(1) -0.005(1)
C(19) 0.020(2) 0.020(2) 0.021(2) 0.003(2) -0.010(2) -0.005(2)
C(20) 0.028(2) 0.025(2) 0.032(2) 0.009(2) -0.011(2) -0.016(2)
C(21) 0.026(2) 0.016(2) 0.041(3) 0.007(2) -0.016(2) -0.007(2)
C(22) 0.026(2) 0.016(2) 0.031(2) 0.003(2) -0.013(2) 0.003(2)
C(23) 0.017(2) 0.020(2) 0.022(2) 0.003(2) -0.007(2) -0.003(2)

loop_
_atom_type_symbol
_atom_type_description
_atom_type_scat_dispersion_real
_atom_type_scat_dispersion_imag
_atom_type_scat_source
C C 0.003 0.002
;International Tables for Crystallography
(1992, Vol. C, Tables 4.2.6.8 and 6.1.1.1)
;
H H 0.000 0.000
;International Tables for Crystallography
(1992, Vol. C, Table 6.1.1.2)
;
N N 0.006 0.003
;International Tables for Crystallography
(1992, Vol. C, Tables 4.2.6.8 and 6.1.1.1)
;
P P 0.102 0.094
;International Tables for Crystallography
(1992, Vol. C, Tables 4.2.6.8 and 6.1.1.1)
;
Br Br -0.290 2.459
;International Tables for Crystallography
(1992, Vol. C, Tables 4.2.6.8 and 6.1.1.1)
;
Cu Cu 0.320 1.265
;International Tables for Crystallography
(1992, Vol. C, Tables 4.2.6.8 and 6.1.1.1)
;

loop_
_geom_angle_atom_site_label_1
_geom_angle_atom_site_label_2
_geom_angle_atom_site_label_3
_geom_angle
_geom_angle_site_symmetry_1
_geom_angle_site_symmetry_2
_geom_angle_site_symmetry_3
_geom_angle_publ_flag
Cu(1) Br(1) Cu(1) 72.89(2) . . 2_555 yes
Br(1) Cu(1) Br(1) 107.11(2) . . 2_555 yes
Br(1) Cu(1) P(1) 108.47(3) . . . yes
Br(1) Cu(1) N(1) 99.91(9) . . . yes
Br(1) Cu(1) P(1) 117.36(3) 2_555 . . yes
Br(1) Cu(1) N(1) 101.86(9) 2_555 . . yes
P(1) Cu(1) N(1) 120.20(9) . . . yes
Cu(1) P(1) C(6) 116.1(1) . . . yes
Cu(1) P(1) C(12) 111.8(1) . . . yes
Cu(1) P(1) C(18) 119.1(1) . . . yes
C(6) P(1) C(12) 102.3(2) . . . yes
C(6) P(1) C(18) 102.1(2) . . . yes
C(12) P(1) C(18) 103.3(2) . . . yes
Cu(1) N(1) C(1) 122.5(3) . . . yes
Cu(1) N(1) C(5) 121.1(3) . . . yes
C(1) N(1) C(5) 116.4(3) . . . yes
N(1) C(1) C(2) 123.8(4) . . . yes
N(1) C(1) H(1) 112(2) . . . no
C(2) C(1) H(1) 123(2) . . . no
C(1) C(2) C(3) 120.2(4) . . . yes
C(1) C(2) H(2) 117(2) . . . no
C(3) C(2) H(2) 122(2) . . . no
C(2) C(3) C(3) 122.2(4) . . 2_645 yes
C(2) C(3) C(4) 116.3(3) . . . yes
C(3) C(3) C(4) 121.5(4) 2_645 . . yes
C(3) C(4) C(5) 119.7(4) . . . yes
C(3) C(4) H(3) 120(2) . . . no
C(5) C(4) H(3) 118(2) . . . no
N(1) C(5) C(4) 123.6(4) . . . yes
N(1) C(5) H(4) 116(2) . . . no
C(4) C(5) H(4) 119(2) . . . no
P(1) C(6) C(7) 117.2(3) . . . yes
P(1) C(6) C(11) 124.1(3) . . . yes
C(7) C(6) C(11) 118.7(4) . . . yes
C(6) C(7) C(8) 119.3(4) . . . yes
C(6) C(7) H(5) 117(3) . . . no
C(8) C(7) H(5) 123(3) . . . no
C(7) C(8) C(9) 121.6(5) . . . yes
C(7) C(8) H(6) 118(4) . . . no
C(9) C(8) H(6) 120(4) . . . no
C(8) C(9) C(10) 119.5(4) . . . yes
C(8) C(9) H(7) 126(3) . . . no
C(10) C(9) H(7) 114(3) . . . no
C(9) C(10) C(11) 119.7(4) . . . yes
C(9) C(10) H(8) 122(2) . . . no
C(11) C(10) H(8) 117(2) . . . no
C(6) C(11) C(10) 121.2(4) . . . yes
C(6) C(11) H(9) 119(2) . . . no
C(10) C(11) H(9) 119(2) . . . no
P(1) C(12) C(13) 124.8(3) . . . yes
P(1) C(12) C(17) 117.4(3) . . . yes
C(13) C(12) C(17) 117.8(3) . . . yes
C(12) C(13) C(14) 121.3(4) . . . yes
C(12) C(13) H(10) 119(2) . . . no
C(14) C(13) H(10) 118(2) . . . no
C(13) C(14) C(15) 120.1(4) . . . yes
C(13) C(14) H(11) 116(2) . . . no
C(15) C(14) H(11) 122(2) . . . no
C(14) C(15) C(16) 119.5(4) . . . yes
C(14) C(15) H(12) 123(2) . . . no
C(16) C(15) H(12) 117(2) . . . no
C(15) C(16) C(17) 120.3(4) . . . yes
C(15) C(16) H(13) 122(3) . . . no
C(17) C(16) H(13) 117(3) . . . no
C(12) C(17) C(16) 120.9(4) . . . yes
C(12) C(17) H(14) 117(2) . . . no
C(16) C(17) H(14) 122(2) . . . no
P(1) C(18) C(19) 118.6(3) . . . yes
P(1) C(18) C(23) 122.4(3) . . . yes
C(19) C(18) C(23) 119.0(3) . . . yes
C(18) C(19) C(20) 120.2(4) . . . yes
C(18) C(19) H(15) 118(2) . . . no
C(20) C(19) H(15) 121(2) . . . no
C(19) C(20) C(21) 120.9(4) . . . yes
C(19) C(20) H(16) 120(2) . . . no
C(21) C(20) H(16) 118(2) . . . no
C(20) C(21) C(22) 119.5(4) . . . yes
C(20) C(21) H(17) 119(2) . . . no
C(22) C(21) H(17) 120(2) . . . no
C(21) C(22) C(23) 120.0(4) . . . yes
C(21) C(22) H(18) 121(2) . . . no
C(23) C(22) H(18) 118(2) . . . no
C(18) C(23) C(22) 120.4(4) . . . yes
C(18) C(23) H(19) 124(2) . . . no
C(22) C(23) H(19) 115(2) . . . no

loop_
_geom_bond_atom_site_label_1
_geom_bond_atom_site_label_2
_geom_bond_distance
_geom_bond_site_symmetry_1
_geom_bond_site_symmetry_2
_geom_bond_publ_flag
Br(1) Cu(1) 2.5708(6) . . yes
Br(1) Cu(1) 2.5061(8) . 2_555 yes
Cu(1) P(1) 2.213(1) . . yes
Cu(1) N(1) 2.063(3) . . yes
P(1) C(6) 1.831(4) . . yes
P(1) C(12) 1.824(4) . . yes
P(1) C(18) 1.836(4) . . yes
N(1) C(1) 1.339(5) . . yes
N(1) C(5) 1.336(5) . . yes
C(1) C(2) 1.371(6) . . yes
C(1) H(1) 0.94(4) . . no
C(2) C(3) 1.394(5) . . yes
C(2) H(2) 0.99(5) . . no
C(3) C(3) 1.490(7) . 2_645 yes
C(3) C(4) 1.390(5) . . yes
C(4) C(5) 1.388(6) . . yes
C(4) H(3) 0.93(5) . . no
C(5) H(4) 0.97(5) . . no
C(6) C(7) 1.402(5) . . yes
C(6) C(11) 1.384(5) . . yes
C(7) C(8) 1.383(7) . . yes
C(7) H(5) 0.90(5) . . no
C(8) C(9) 1.372(8) . . yes
C(8) H(6) 0.80(6) . . no
C(9) C(10) 1.379(7) . . yes
C(9) H(7) 0.98(5) . . no
C(10) C(11) 1.388(6) . . yes
C(10) H(8) 0.92(4) . . no
C(11) H(9) 0.90(4) . . no
C(12) C(13) 1.388(5) . . yes
C(12) C(17) 1.399(5) . . yes
C(13) C(14) 1.383(6) . . yes
C(13) H(10) 0.89(4) . . no
C(14) C(15) 1.377(6) . . yes
C(14) H(11) 0.87(4) . . no
C(15) C(16) 1.387(6) . . yes
C(15) H(12) 0.92(4) . . no
C(16) C(17) 1.377(6) . . yes
C(16) H(13) 0.84(4) . . no
C(17) H(14) 0.93(4) . . no
C(18) C(19) 1.392(5) . . yes
C(18) C(23) 1.395(5) . . yes
C(19) C(20) 1.382(6) . . yes
C(19) H(15) 0.92(4) . . no
C(20) C(21) 1.380(6) . . yes
C(20) H(16) 0.90(4) . . no
C(21) C(22) 1.388(6) . . yes
C(21) H(17) 0.97(4) . . no
C(22) C(23) 1.389(6) . . yes
C(22) H(18) 0.85(4) . . no
C(23) H(19) 0.95(4) . . no

loop_
_geom_contact_atom_site_label_1
_geom_contact_atom_site_label_2
_geom_contact_distance
_geom_contact_site_symmetry_1
_geom_contact_site_symmetry_2
_geom_contact_publ_flag
Br(1) Cu(1) 2.5708(6) . . ?
Br(1) Cu(1) 2.5061(8) . 2_555 ?
